data_4032659
loop_
_publ_author_name
'Yan, Qiao'
'Bolte, Benoit'
'Bai, Yuhua'
'Banwell, Martin G.'
'Willis, Anthony C.'
'Carr, Paul D.'

_publ_section_title
;
 Studies on the Photochemical Rearrangements of Enantiomerically Pure,
 Polysubstituted, and Variously Annulated Bicyclo[2.2.2]octenones.
;
_journal_issue 15
_journal_name_full 'The Journal of organic chemistry'
_journal_page_first 8008
_journal_page_last 8022
_journal_paper_doi 10.1021/acs.joc.7b01243
_journal_volume 82
_journal_year 2017
_chemical_absolute_configuration ad
_chemical_compound_source local
_chemical_formula_moiety 'C9 H12 O3'
_chemical_formula_sum 'C9 H12 O3'
_chemical_formula_weight 168.19
_space_group_IT_number 19
_symmetry_cell_setting orthorhombic
_symmetry_space_group_name_Hall 'P 2ac 2ab'
_symmetry_space_group_name_H-M 'P 21 21 21'
_atom_sites_solution_hydrogens difmap
_atom_sites_solution_primary direct
_audit_creation_date 16-02-04
_audit_creation_method CRYSTALS_ver_14.40
_audit_update_record
;
2016-02-08 - Report on C9 H12 O3 
             by Anthony C. Willis
             for   Qiao Yan and Martin Banwell

2016-02-08 - details of refinement in _refine_special_details below

2016-02-08 - passes checkcif tests with minor warnings  
;
_cell_angle_alpha 90
_cell_angle_beta 90
_cell_angle_gamma 90
_cell_formula_units_Z 8
_cell_length_a 8.23350(7)
_cell_length_b 8.68949(8)
_cell_length_c 23.6396(2)
_cell_measurement_reflns_used 13455
_cell_measurement_temperature 150
_cell_measurement_theta_max 72
_cell_measurement_theta_min 4
_cell_volume 1691.29(3)
_computing_cell_refinement 'CrysAlisPro (Agilent Technologies, 2015)'
_computing_data_collection
;
CrysAlisPro, Agilent Technologies,
Version 1.171.37.35h (release 09-02-2015 CrysAlis171 .NET)
(compiled Feb 9 2015,16:26:32)
;
_computing_data_reduction 'CrysAlisPro (Agilent Technologies, 2015)'
_computing_molecular_graphics 'PLATON (Spek, 2008)'
_computing_publication_material 'CRYSTALS (Betteridge et al., 2003)'
_computing_structure_refinement 'CRYSTALS (Betteridge et al., 2003)'
_computing_structure_solution 'SIR92 (Altomare et al., 1994)'
_diffrn_ambient_temperature 150
_diffrn_measured_fraction_theta_full 0.999
_diffrn_measured_fraction_theta_max 0.999
_diffrn_measurement_device Area
_diffrn_measurement_device_type 'SuperNova, Dual, Cu at zero, EosS2'
_diffrn_measurement_method \w
_diffrn_radiation_monochromator mirror
_diffrn_radiation_source 'Supernova (Cu) X-ray Source'
_diffrn_radiation_type 'Cu K\a'
_diffrn_radiation_wavelength 1.54184
_diffrn_reflns_av_R_equivalents 0.051
_diffrn_reflns_limit_h_max 7
_diffrn_reflns_limit_h_min -10
_diffrn_reflns_limit_k_max 10
_diffrn_reflns_limit_k_min -10
_diffrn_reflns_limit_l_max 29
_diffrn_reflns_limit_l_min -29
_diffrn_reflns_number 26451
_diffrn_reflns_theta_full 72.314
_diffrn_reflns_theta_max 72.314
_diffrn_reflns_theta_min 3.740
_diffrn_standards_number 0
_exptl_absorpt_coefficient_mu 0.818
_exptl_absorpt_correction_T_max 0.96
_exptl_absorpt_correction_T_min 0.85
_exptl_absorpt_correction_type multi-scan
_exptl_absorpt_process_details
;
CrysAlisPro, Agilent Technologies,
Version 1.171.37.35h (release 09-02-2015 CrysAlis171 .NET)
(compiled Feb 9 2015,16:26:32)
Empirical absorption correction using spherical harmonics,
 implemented in SCALE3 ABSPACK scaling algorithm.
;
_exptl_crystal_colour colourless
_exptl_crystal_density_diffrn 1.321
_exptl_crystal_density_method 'not measured'
_exptl_crystal_description plate
_exptl_crystal_F_000 720
_exptl_crystal_size_max 0.431
_exptl_crystal_size_mid 0.135
_exptl_crystal_size_min 0.047
_refine_diff_density_max 0.20
_refine_diff_density_min -0.19
_refine_ls_abs_structure_details 'Flack (1983), 1570 Friedel-pairs'
_refine_ls_abs_structure_Flack -0.03(18)
_refine_ls_extinction_method None
_refine_ls_goodness_of_fit_ref 1.0111
_refine_ls_hydrogen_treatment mixed
_refine_ls_matrix_type full
_refine_ls_number_parameters 230
_refine_ls_number_reflns 3334
_refine_ls_number_restraints 0
_refine_ls_R_factor_all 0.0405
_refine_ls_R_factor_gt 0.0395
_refine_ls_shift/su_max 0.0022133
_refine_ls_shift/su_mean 0.0001252
_refine_ls_structure_factor_coef Fsqd
_refine_ls_weighting_details
;
 Method= Modified Sheldrick 
 w=1/[\s^2^(F^2^) + ( 0.07P)^2^ + 0.48P] 
 ,where P=(max(Fo^2^,0) + 2Fc^2^)/3 
;
_refine_ls_weighting_scheme calc
_refine_ls_wR_factor_all 0.1123
_refine_ls_wR_factor_gt 0.1113
_refine_ls_wR_factor_ref 0.1123
_reflns_limit_h_max 10
_reflns_limit_h_min -10
_reflns_limit_k_max 10
_reflns_limit_k_min 0
_reflns_limit_l_max 29
_reflns_limit_l_min 0
_reflns_number_gt 3257
_reflns_number_total 3334
_reflns_threshold_expression I>2.0\s(I)
_oxford_diffrn_Wilson_B_factor 2.51
_oxford_diffrn_Wilson_scale 0.03
_oxford_refine_ls_r_factor_ref 0.0405
_oxford_refine_ls_scale 5.46(14)
_oxford_reflns_number_all 3334
_oxford_reflns_threshold_expression_ref I>-10.0\s(I)
_oxford_structure_analysis_title 'Z:\ban1604SN\Tony_ban1604SN_data At 8:58 on '
_cod_data_source_file jo7b01243_si_002.cif
_cod_data_source_block ban1604SN_compound_10
_cod_depositor_comments 'Adding full bibliography for 4032648--4032665.cif.'
_cod_original_sg_symbol_H-M 'P 21 21 21 '
_cod_database_code 4032659

loop_
_symmetry_equiv_pos_as_xyz
x,y,z
x+1/2,-y+1/2,-z
-x,y+1/2,-z+1/2
-x+1/2,-y,z+1/2

loop_
_atom_site_label
_atom_site_type_symbol
_atom_site_fract_x
_atom_site_fract_y
_atom_site_fract_z
_atom_site_U_iso_or_equiv
_atom_site_occupancy
_atom_site_adp_type
_atom_site_refinement_flags_posn
O1 O 0.76034(17) 0.12421(17) 0.50742(6) 0.0309 1.0000 Uani .
O2 O 1.08935(16) 0.14276(16) 0.54312(5) 0.0282 1.0000 Uani .
O3 O 0.9246(2) -0.1009(2) 0.72784(7) 0.0475 1.0000 Uani .
O11 O 0.36596(15) 0.66358(16) 0.50711(5) 0.0268 1.0000 Uani .
O12 O 0.69363(15) 0.58383(15) 0.53013(5) 0.0261 1.0000 Uani .
O13 O 0.5784(2) 0.4653(2) 0.73796(6) 0.0431 1.0000 Uani .
C1 C 0.6978(2) 0.1387(2) 0.65895(8) 0.0296 1.0000 Uani .
C2 C 0.6649(2) 0.1565(2) 0.60448(8) 0.0257 1.0000 Uani .
C3 C 0.7995(2) 0.1881(2) 0.56149(7) 0.0230 1.0000 Uani .
C4 C 0.9586(2) 0.1156(2) 0.58181(7) 0.0226 1.0000 Uani .
C5 C 1.0058(2) 0.1805(2) 0.63922(7) 0.0251 1.0000 Uani .
C6 C 1.1155(2) 0.0709(3) 0.67412(8) 0.0331 1.0000 Uani .
C7 C 0.9609(3) 0.0145(2) 0.70350(8) 0.0327 1.0000 Uani .
C8 C 0.8652(2) 0.1557(2) 0.68229(7) 0.0277 1.0000 Uani .
C9 C 0.4938(2) 0.1508(3) 0.58194(9) 0.0353 1.0000 Uani .
C11 C 0.3662(2) 0.6961(2) 0.66185(8) 0.0313 1.0000 Uani .
C12 C 0.3135(2) 0.6977(2) 0.60873(8) 0.0270 1.0000 Uani .
C13 C 0.4351(2) 0.70560(19) 0.56022(7) 0.0232 1.0000 Uani .
C14 C 0.5832(2) 0.60688(19) 0.57594(7) 0.0215 1.0000 Uani .
C15 C 0.6657(2) 0.6796(2) 0.62672(7) 0.0241 1.0000 Uani .
C16 C 0.7655(2) 0.5648(2) 0.66309(8) 0.0286 1.0000 Uani .
C17 C 0.6196(2) 0.5556(2) 0.70279(7) 0.0290 1.0000 Uani .
C18 C 0.5425(2) 0.6991(2) 0.67637(8) 0.0285 1.0000 Uani .
C19 C 0.1353(2) 0.6911(3) 0.59416(9) 0.0378 1.0000 Uani .
H1 H 0.704(4) 0.190(4) 0.4902(12) 0.0436 1.0000 Uiso .
H2 H 1.098(3) 0.052(4) 0.5251(12) 0.0404 1.0000 Uiso .
H3 H 0.335(3) 0.565(4) 0.5081(11) 0.0395 1.0000 Uiso .
H4 H 0.728(3) 0.679(4) 0.5268(11) 0.0386 1.0000 Uiso .
H11 H 0.6119 0.1177 0.6842 0.0355 1.0000 Uiso R
H31 H 0.8150 0.3019 0.5568 0.0261 1.0000 Uiso R
H41 H 0.9405 0.0054 0.5848 0.0253 1.0000 Uiso R
H51 H 1.0436 0.2889 0.6364 0.0298 1.0000 Uiso R
H61 H 1.1891 0.1312 0.6994 0.0404 1.0000 Uiso R
H62 H 1.1754 -0.0040 0.6518 0.0406 1.0000 Uiso R
H81 H 0.8708 0.2378 0.7103 0.0332 1.0000 Uiso R
H91 H 0.4587 0.2505 0.5655 0.0516 1.0000 Uiso R
H92 H 0.4223 0.1321 0.6133 0.0525 1.0000 Uiso R
H93 H 0.4803 0.0696 0.5535 0.0524 1.0000 Uiso R
H111 H 0.2944 0.6954 0.6923 0.0374 1.0000 Uiso R
H131 H 0.4713 0.8168 0.5558 0.0271 1.0000 Uiso R
H141 H 0.5448 0.5065 0.5868 0.0257 1.0000 Uiso R
H151 H 0.7209 0.7731 0.6171 0.0279 1.0000 Uiso R
H161 H 0.8559 0.6186 0.6815 0.0338 1.0000 Uiso R
H162 H 0.8003 0.4711 0.6445 0.0355 1.0000 Uiso R
H181 H 0.5713 0.7873 0.7001 0.0336 1.0000 Uiso R
H191 H 0.1022 0.7745 0.5701 0.0567 1.0000 Uiso R
H192 H 0.0751 0.6982 0.6292 0.0572 1.0000 Uiso R
H193 H 0.1083 0.5962 0.5760 0.0570 1.0000 Uiso R

loop_
_atom_site_aniso_label
_atom_site_aniso_U_11
_atom_site_aniso_U_22
_atom_site_aniso_U_33
_atom_site_aniso_U_23
_atom_site_aniso_U_13
_atom_site_aniso_U_12
O1 0.0348(7) 0.0305(7) 0.0274(6) -0.0046(5) -0.0075(5) 0.0070(6)
O2 0.0253(6) 0.0316(7) 0.0278(6) -0.0003(5) 0.0061(5) -0.0006(5)
O3 0.0501(9) 0.0438(9) 0.0487(9) 0.0203(7) -0.0003(7) 0.0012(8)
O11 0.0282(6) 0.0274(7) 0.0249(6) 0.0002(5) -0.0028(5) -0.0020(5)
O12 0.0257(6) 0.0274(6) 0.0252(6) -0.0010(5) 0.0052(5) 0.0011(5)
O13 0.0394(8) 0.0541(9) 0.0358(7) 0.0161(7) 0.0030(6) -0.0031(7)
C1 0.0258(8) 0.0290(9) 0.0341(9) 0.0026(7) 0.0062(7) 0.0004(7)
C2 0.0224(8) 0.0209(8) 0.0339(9) 0.0006(7) 0.0012(7) -0.0002(6)
C3 0.0250(8) 0.0204(7) 0.0235(8) -0.0006(6) -0.0014(6) 0.0019(7)
C4 0.0205(7) 0.0232(8) 0.0240(7) 0.0018(6) 0.0014(6) 0.0009(7)
C5 0.0246(8) 0.0260(8) 0.0247(8) 0.0001(7) -0.0013(6) -0.0005(7)
C6 0.0302(9) 0.0407(11) 0.0283(8) 0.0040(8) -0.0047(7) 0.0030(8)
C7 0.0340(9) 0.0382(11) 0.0260(8) 0.0030(8) -0.0042(7) 0.0026(8)
C8 0.0297(8) 0.0294(9) 0.0241(8) 0.0003(7) 0.0023(7) -0.0002(7)
C9 0.0236(9) 0.0349(11) 0.0474(11) 0.0062(9) -0.0025(8) -0.0034(7)
C11 0.0300(9) 0.0353(10) 0.0288(9) 0.0002(8) 0.0067(7) 0.0073(8)
C12 0.0250(8) 0.0258(8) 0.0304(9) 0.0011(7) 0.0039(7) 0.0049(7)
C13 0.0262(8) 0.0209(8) 0.0225(7) 0.0009(6) -0.0003(6) 0.0002(7)
C14 0.0231(7) 0.0192(7) 0.0222(7) -0.0002(6) 0.0038(6) -0.0015(6)
C15 0.0257(8) 0.0223(8) 0.0245(8) -0.0009(6) 0.0007(6) -0.0021(7)
C16 0.0262(8) 0.0331(10) 0.0267(8) 0.0036(7) -0.0010(7) 0.0013(7)
C17 0.0289(9) 0.0360(10) 0.0220(8) 0.0006(7) -0.0021(7) -0.0022(7)
C18 0.0307(9) 0.0312(9) 0.0237(8) -0.0042(7) 0.0019(7) 0.0033(8)
C19 0.0245(9) 0.0533(12) 0.0357(10) 0.0049(9) 0.0044(7) 0.0056(9)

loop_
_atom_type_symbol
_atom_type_scat_dispersion_real
_atom_type_scat_dispersion_imag
_atom_type_scat_Cromer_Mann_a1
_atom_type_scat_Cromer_Mann_b1
_atom_type_scat_Cromer_Mann_a2
_atom_type_scat_Cromer_Mann_b2
_atom_type_scat_Cromer_Mann_a3
_atom_type_scat_Cromer_Mann_b3
_atom_type_scat_Cromer_Mann_a4
_atom_type_scat_Cromer_Mann_b4
_atom_type_scat_Cromer_Mann_c
_atom_type_scat_source
C 0.0181 0.0091 2.3100 20.8439 1.0200 10.2075 1.5886 0.5687 0.8650 51.6512 0.2156 'International Tables Vol C 4.2.6.8 and 6.1.1.4'
H 0.0000 0.0000 0.4930 10.5109 0.3229 26.1257 0.1402 3.1424 0.0408 57.7998 0.0030 'International Tables Vol C 4.2.6.8 and 6.1.1.4'
O 0.0492 0.0322 3.0485 13.2771 2.2868 5.7011 1.5463 0.3239 0.8670 32.9089 0.2508 'International Tables Vol C 4.2.6.8 and 6.1.1.4'

loop_
_geom_angle_atom_site_label_1
_geom_angle_atom_site_label_2
_geom_angle_atom_site_label_3
_geom_angle
_geom_angle_publ_flag
C3 O1 H1 107.0(19) no
C4 O2 H2 102.8(18) no
C13 O11 H3 109.7(18) no
C14 O12 H4 98.1(17) no
C2 C1 C8 122.44(16) yes
C2 C1 H11 119.0 no
C8 C1 H11 118.5 no
C1 C2 C3 121.29(16) yes
C1 C2 C9 122.04(17) yes
C3 C2 C9 116.65(16) yes
C2 C3 O1 111.20(14) yes
C2 C3 C4 109.75(13) yes
O1 C3 C4 108.29(13) yes
C2 C3 H31 110.0 no
O1 C3 H31 108.2 no
C4 C3 H31 109.3 no
C3 C4 O2 112.04(13) yes
C3 C4 C5 110.27(14) yes
O2 C4 C5 108.48(13) yes
C3 C4 H41 107.3 no
O2 C4 H41 108.9 no
C5 C4 H41 109.9 no
C4 C5 C6 113.32(15) yes
C4 C5 C8 110.03(14) yes
C6 C5 C8 89.99(13) yes
C4 C5 H51 111.8 no
C6 C5 H51 115.8 no
C8 C5 H51 114.1 no
C5 C6 C7 87.31(14) yes
C5 C6 H61 110.5 no
C7 C6 H61 113.6 no
C5 C6 H62 114.7 no
C7 C6 H62 117.0 no
H61 C6 H62 111.6 no
C6 C7 O3 134.0(2) yes
C6 C7 C8 91.33(15) yes
O3 C7 C8 134.2(2) yes
C7 C8 C5 86.75(14) yes
C7 C8 C1 120.91(17) yes
C5 C8 C1 117.30(15) yes
C7 C8 H81 109.7 no
C5 C8 H81 107.9 no
C1 C8 H81 111.6 no
C2 C9 H91 112.4 no
C2 C9 H92 107.8 no
H91 C9 H92 105.8 no
C2 C9 H93 111.8 no
H91 C9 H93 109.0 no
H92 C9 H93 109.8 no
C12 C11 C18 122.33(17) yes
C12 C11 H111 121.5 no
C18 C11 H111 116.1 no
C11 C12 C13 119.84(17) yes
C11 C12 C19 122.21(17) yes
C13 C12 C19 117.95(16) yes
C12 C13 O11 112.91(14) yes
C12 C13 C14 108.31(13) yes
O11 C13 C14 112.75(14) yes
C12 C13 H131 108.2 no
O11 C13 H131 105.7 no
C14 C13 H131 108.8 no
C13 C14 O12 113.59(13) yes
C13 C14 C15 108.31(14) yes
O12 C14 C15 111.95(14) yes
C13 C14 H141 108.0 no
O12 C14 H141 106.5 no
C15 C14 H141 108.3 no
C14 C15 C16 114.06(15) yes
C14 C15 C18 110.47(14) yes
C16 C15 C18 89.84(13) yes
C14 C15 H151 112.1 no
C16 C15 H151 115.2 no
C18 C15 H151 113.3 no
C15 C16 C17 87.59(14) yes
C15 C16 H161 109.9 no
C17 C16 H161 110.5 no
C15 C16 H162 116.5 no
C17 C16 H162 117.9 no
H161 C16 H162 112.1 no
C16 C17 O13 133.44(19) yes
C16 C17 C18 91.87(14) yes
O13 C17 C18 134.53(19) yes
C17 C18 C15 87.07(13) yes
C17 C18 C11 118.86(17) yes
C15 C18 C11 117.23(15) yes
C17 C18 H181 107.7 no
C15 C18 H181 111.0 no
C11 C18 H181 112.4 no
C12 C19 H191 112.5 no
C12 C19 H192 107.5 no
H191 C19 H192 108.3 no
C12 C19 H193 111.2 no
H191 C19 H193 108.5 no
H192 C19 H193 108.7 no

loop_
_geom_bond_atom_site_label_1
_geom_bond_atom_site_label_2
_geom_bond_distance
_geom_bond_publ_flag
O1 C3 1.430(2) yes
O1 H1 0.84(3) no
O2 C4 1.4322(19) yes
O2 H2 0.90(3) no
O3 C7 1.195(3) yes
O11 C13 1.426(2) yes
O11 H3 0.89(3) no
O12 C14 1.4279(19) yes
O12 H4 0.88(3) no
O13 C17 1.193(3) yes
C1 C2 1.325(3) yes
C1 C8 1.492(3) yes
C1 H11 0.943 no
C2 C3 1.528(2) yes
C2 C9 1.507(2) yes
C3 C4 1.531(2) yes
C3 H31 1.003 no
C4 C5 1.520(2) yes
C4 H41 0.972 no
C5 C6 1.551(2) yes
C5 C8 1.557(2) yes
C5 H51 0.994 no
C6 C7 1.531(3) yes
C6 H61 1.000 no
C6 H62 0.972 no
C7 C8 1.541(3) yes
C8 H81 0.975 no
C9 H91 0.993 no
C9 H92 0.959 no
C9 H93 0.982 no
C11 C12 1.329(3) yes
C11 C18 1.492(3) yes
C11 H111 0.931 no
C12 C13 1.523(2) yes
C12 C19 1.508(3) yes
C13 C14 1.537(2) yes
C13 H131 1.016 no
C14 C15 1.517(2) yes
C14 H141 0.962 no
C15 C16 1.552(2) yes
C15 C18 1.560(2) yes
C15 H151 0.959 no
C16 C17 1.526(2) yes
C16 H161 0.981 no
C16 H162 0.968 no
C17 C18 1.532(3) yes
C18 H181 0.979 no
C19 H191 0.960 no
C19 H192 0.969 no
C19 H193 0.957 no

loop_
_geom_contact_atom_site_label_1
_geom_contact_atom_site_label_2
_geom_contact_distance
_geom_contact_site_symmetry_2
_geom_contact_publ_flag
O1 O2 2.8419(19) . no
O1 O11 2.670(2) 2_556 no
O1 O2 2.740(2) 2_456 no
O2 O12 2.7591(18) 2_556 no
O2 C3 3.357(2) 2_556 no
O11 O12 2.8381(18) . no
O11 O12 2.7579(18) 2_466 no
O11 C4 3.299(2) 2_456 no
O13 C6 3.393(2) 3_756 no
O13 C18 3.232(2) 3_646 no
O13 C11 3.360(2) 3_646 no

loop_
_geom_hbond_atom_site_label_D
_geom_hbond_atom_site_label_H
_geom_hbond_atom_site_label_A
_geom_hbond_site_symmetry_A
_geom_hbond_angle_DHA
_geom_hbond_distance_DH
_geom_hbond_distance_HA
_geom_hbond_distance_DA
_geom_hbond_publ_flag
O1 H1 O2 2_456 173(3) 0.84(3) 1.90(3) 2.740(3) yes
O2 H2 O12 2_556 153(3) 0.90(3) 1.93(3) 2.759(3) yes

loop_
_geom_torsion_atom_site_label_1
_geom_torsion_atom_site_label_2
_geom_torsion_atom_site_label_3
_geom_torsion_atom_site_label_4
_geom_torsion
_geom_torsion_publ_flag
C8 C1 C2 C3 3.1(3) no
C8 C1 C2 C9 -175.35(18) no
C2 C1 C8 C5 -5.6(3) no
C2 C1 C8 C7 -109.2(2) no
C1 C2 C3 O1 148.81(17) no
C1 C2 C3 C4 29.1(2) no
C9 C2 C3 O1 -32.7(2) no
C9 C2 C3 C4 -152.45(17) no
O1 C3 C4 O2 58.89(18) no
O1 C3 C4 C5 179.79(13) no
C2 C3 C4 O2 -179.62(14) no
C2 C3 C4 C5 -58.71(18) no
O2 C4 C5 C6 -81.92(17) no
O2 C4 C5 C8 179.02(13) no
C3 C4 C5 C6 155.07(14) no
C3 C4 C5 C8 56.02(18) no
C4 C5 C6 C7 -95.76(16) no
C8 C5 C6 C7 16.14(14) no
C4 C5 C8 C1 -24.4(2) no
C4 C5 C8 C7 98.91(15) no
C6 C5 C8 C1 -139.35(16) no
C6 C5 C8 C7 -16.03(14) no
C5 C6 C7 O3 156.6(2) no
C5 C6 C7 C8 -16.30(14) no
O3 C7 C8 C1 -36.6(3) no
O3 C7 C8 C5 -156.7(2) no
C6 C7 C8 C1 136.33(17) no
C6 C7 C8 C5 16.25(13) no
C18 C11 C12 C13 -1.1(3) no
C18 C11 C12 C19 178.61(18) no
C12 C11 C18 C15 -8.9(2) no
C12 C11 C18 C17 -111.5(2) no
C11 C12 C13 O11 163.50(16) no
C11 C12 C13 C14 37.9(2) no
C19 C12 C13 O11 -16.2(2) no
C19 C12 C13 C14 -141.77(17) no
O11 C13 C14 O12 44.37(19) no
O11 C13 C14 C15 169.37(13) no
C12 C13 C14 O12 170.02(13) no
C12 C13 C14 C15 -64.98(17) no
O12 C14 C15 C16 -79.16(17) no
O12 C14 C15 C18 -178.55(13) no
C13 C14 C15 C16 154.86(14) no
C13 C14 C15 C18 55.47(17) no
C14 C15 C16 C17 -98.17(15) no
C18 C15 C16 C17 14.25(13) no
C14 C15 C18 C11 -19.6(2) no
C14 C15 C18 C17 101.52(15) no
C16 C15 C18 C11 -135.35(15) no
C16 C15 C18 C17 -14.20(12) no
C15 C16 C17 O13 161.3(2) no
C15 C16 C17 C18 -14.53(13) no
O13 C17 C18 C11 -41.6(3) no
O13 C17 C18 C15 -161.3(2) no
C16 C17 C18 C11 134.12(17) no
C16 C17 C18 C15 14.45(13) no
